data_7060893
loop_
_publ_author_name
'Trivedi, Manoj'
'Dubey, Santosh Kumar'
'Kaur, Gurmeet'
'Rath, Nigam P.'

_publ_section_title
;
 Ru(ii)- and Ru(iv)-dmso complexes catalyze efficient and selective
 aqueous-phase nitrile hydration reactions under mild conditions
;
_journal_issue 37
_journal_name_full 'New Journal of Chemistry'
_journal_page_first 17339
_journal_page_last 17346
_journal_paper_doi 10.1039/D1NJ03041H
_journal_volume 45
_journal_year 2021
_chemical_formula_moiety 'C6 H21 Cl3 F6.13 N O3 P Ru S3'
_chemical_formula_sum 'C6 H21 Cl3 F6.13 N O3 P Ru S3'
_chemical_formula_weight 606.20
_space_group_crystal_system orthorhombic
_space_group_IT_number 61
_space_group_name_Hall '-P 2ac 2ab'
_space_group_name_H-M_alt 'P b c a'
_atom_sites_solution_hydrogens geom
_audit_creation_method SHELXL-2013
_audit_update_record
;
2017-11-14 deposited with the CCDC.	2021-08-04 downloaded from the CCDC.
;
_cell_angle_alpha 90
_cell_angle_beta 90
_cell_angle_gamma 90
_cell_formula_units_Z 8
_cell_length_a 9.8582(4)
_cell_length_b 17.8425(7)
_cell_length_c 22.8923(11)
_cell_measurement_reflns_used 8387
_cell_measurement_temperature 293(2)
_cell_measurement_theta_max 29.1551
_cell_measurement_theta_min 2.9599
_cell_volume 4026.6(3)
_computing_cell_refinement 'X-calibur S SAINT'
_computing_data_collection 'X-calibur S oxford'
_computing_data_reduction 'X-calibur S SAINT'
_computing_molecular_graphics 'Oxford SHELXTL'
_computing_publication_material 'Oxford SHELXTL'
_computing_structure_refinement 'SHELXL-97 (Sheldrick, 1997)'
_computing_structure_solution 'SHELXS-97 (Sheldrick, 1990)'
_diffrn_ambient_temperature 293(2)
_diffrn_detector_area_resol_mean 15.9853
_diffrn_measured_fraction_theta_full 0.998
_diffrn_measured_fraction_theta_max 0.950
_diffrn_measurement_device_type 'Xcalibur, Sapphire3'
_diffrn_measurement_method '\f and \w scans'
_diffrn_radiation_type MoK\a
_diffrn_radiation_wavelength 0.71073
_diffrn_reflns_av_R_equivalents 0.1063
_diffrn_reflns_av_unetI/netI 0.0685
_diffrn_reflns_Laue_measured_fraction_full 0.998
_diffrn_reflns_Laue_measured_fraction_max 0.950
_diffrn_reflns_limit_h_max 13
_diffrn_reflns_limit_h_min -12
_diffrn_reflns_limit_k_max 24
_diffrn_reflns_limit_k_min -22
_diffrn_reflns_limit_l_max 30
_diffrn_reflns_limit_l_min -30
_diffrn_reflns_number 55392
_diffrn_reflns_point_group_measured_fraction_full 0.998
_diffrn_reflns_point_group_measured_fraction_max 0.950
_diffrn_reflns_theta_full 25.242
_diffrn_reflns_theta_max 29.309
_diffrn_reflns_theta_min 2.956
_diffrn_source 'Enhance (Mo) X-ray Source'
_exptl_absorpt_coefficient_mu 1.628
_exptl_absorpt_correction_T_max 1.00000
_exptl_absorpt_correction_T_min 0.50078
_exptl_absorpt_correction_type multi-scan
_exptl_absorpt_process_details
;
CrysAlisPro, Agilent Technologies,
Version 1.171.34.49 (release 20-01-2011 CrysAlis171 .NET)
(compiled Jan 20 2011,15:58:25)
Empirical absorption correction using spherical harmonics,
 implemented in SCALE3 ABSPACK scaling algorithm.
;
_exptl_crystal_colour Green
_exptl_crystal_density_diffrn 2.000
_exptl_crystal_description Needle
_exptl_crystal_F_000 2409
_exptl_crystal_size_max 0.30
_exptl_crystal_size_mid 0.15
_exptl_crystal_size_min 0.10
_refine_diff_density_max 1.085
_refine_diff_density_min -1.038
_refine_diff_density_rms 0.169
_refine_ls_extinction_method none
_refine_ls_goodness_of_fit_ref 1.250
_refine_ls_hydrogen_treatment refU
_refine_ls_matrix_type full
_refine_ls_number_parameters 247
_refine_ls_number_reflns 5231
_refine_ls_number_restraints 345
_refine_ls_restrained_S_all 1.262
_refine_ls_R_factor_all 0.1058
_refine_ls_R_factor_gt 0.0695
_refine_ls_shift/su_max 0.001
_refine_ls_shift/su_mean 0.000
_refine_ls_structure_factor_coef Fsqd
_refine_ls_weighting_details 'w=1/[\s^2^(Fo^2^)+(0.0498P)^2^+9.2305P] where P=(Fo^2^+2Fc^2^)/3'
_refine_ls_weighting_scheme calc
_refine_ls_wR_factor_gt 0.1394
_refine_ls_wR_factor_ref 0.1529
_reflns_Friedel_coverage 0.000
_reflns_number_gt 3864
_reflns_number_total 5231
_reflns_threshold_expression 'I > 2\s(I)'
_cod_data_source_file d1nj03041h2.cif
_cod_data_source_block Compound_3
_cod_depositor_comments 'Adding full bibliography for 7060893--7060895.cif.'
_cod_database_code 7060893
_shelx_space_group_comment
;
The symmetry employed for this shelxl refinement is uniquely defined
by the following loop, which should always be used as a source of
symmetry information in preference to the above space-group names.
They are only intended as comments.
;
_shelxl_version_number 2013-4

loop_
_space_group_symop_operation_xyz
'x, y, z'
'-x+1/2, -y, z+1/2'
'x+1/2, -y+1/2, -z'
'-x, y+1/2, -z+1/2'
'-x, -y, -z'
'x-1/2, y, -z-1/2'
'-x-1/2, y-1/2, z'
'x, -y-1/2, z-1/2'

loop_
_atom_site_label
_atom_site_type_symbol
_atom_site_fract_x
_atom_site_fract_y
_atom_site_fract_z
_atom_site_U_iso_or_equiv
_atom_site_adp_type
_atom_site_occupancy
_atom_site_site_symmetry_order
_atom_site_calc_flag
_atom_site_refinement_flags_posn
_atom_site_refinement_flags_adp
_atom_site_refinement_flags_occupancy
_atom_site_disorder_assembly
_atom_site_disorder_group
Ru1 Ru 0.79055(4) 0.67429(2) 0.57436(2) 0.01990(14) Uani 1 1 d . . . . .
Cl1 Cl 0.98390(17) 0.64189(9) 0.51348(7) 0.0360(4) Uani 1 1 d . . . . .
Cl2 Cl 0.86311(17) 0.80434(8) 0.56665(7) 0.0330(4) Uani 1 1 d . . . . .
S1 S 0.60489(15) 0.70317(8) 0.62750(7) 0.0260(3) Uani 1 1 d . . . . .
S2 S 0.73111(17) 0.55168(9) 0.57179(7) 0.0303(4) Uani 1 1 d . . . . .
S3 S 0.91270(16) 0.66209(9) 0.65927(7) 0.0289(4) Uani 1 1 d . . . . .
O1 O 0.5954(5) 0.6701(2) 0.68630(19) 0.0349(11) Uani 1 1 d . . . . .
O2 O 0.6120(5) 0.5279(3) 0.6062(2) 0.0497(14) Uani 1 1 d . . . . .
O3 O 0.8924(5) 0.5945(3) 0.6955(2) 0.0444(12) Uani 1 1 d . . . . .
N1 N 0.6920(6) 0.6975(3) 0.4923(2) 0.0322(12) Uani 1 1 d . . . . .
H1A H 0.7499 0.6894 0.4632 0.08(3) Uiso 1 1 calc R . . . .
H1B H 0.6651 0.7451 0.4916 0.13(5) Uiso 1 1 calc R . . . .
H1C H 0.6204 0.6676 0.4883 0.06(3) Uiso 1 1 calc R . . . .
C1 C 0.5788(8) 0.8011(4) 0.6372(3) 0.0424(19) Uani 1 1 d . . . . .
H1D H 0.5839 0.8258 0.6000 0.04(2) Uiso 1 1 calc R . . . .
H1E H 0.6474 0.8208 0.6626 0.08(3) Uiso 1 1 calc R . . . .
H1F H 0.4910 0.8094 0.6541 0.09(3) Uiso 1 1 calc R . . . .
C2 C 0.4497(7) 0.6812(5) 0.5919(4) 0.050(2) Uani 1 1 d . . . . .
H2A H 0.4505 0.7016 0.5531 0.07(3) Uiso 1 1 calc R . . . .
H2B H 0.3755 0.7024 0.6135 0.10(4) Uiso 1 1 calc R . . . .
H2C H 0.4392 0.6278 0.5899 0.05(2) Uiso 1 1 calc R . . . .
C3 C 0.6996(9) 0.5202(5) 0.4991(3) 0.055(2) Uani 1 1 d . . . . .
H3A H 0.7742 0.5342 0.4744 0.05(2) Uiso 1 1 calc R . . . .
H3B H 0.6178 0.5429 0.4847 0.03(2) Uiso 1 1 calc R . . . .
H3C H 0.6897 0.4667 0.4990 0.09(3) Uiso 1 1 calc R . . . .
C4 C 0.8631(9) 0.4878(4) 0.5892(3) 0.050(2) Uani 1 1 d . . . . .
H4A H 0.9434 0.5009 0.5678 0.07(3) Uiso 1 1 calc R . . . .
H4B H 0.8356 0.4379 0.5789 0.07(3) Uiso 1 1 calc R . . . .
H4C H 0.8817 0.4901 0.6304 0.035(19) Uiso 1 1 calc R . . . .
C5 C 0.8941(8) 0.7404(4) 0.7072(3) 0.0436(18) Uani 1 1 d . . . . .
H5A H 0.9065 0.7860 0.6856 0.06(2) Uiso 1 1 calc R . . . .
H5B H 0.9609 0.7375 0.7377 0.04(2) Uiso 1 1 calc R . . . .
H5C H 0.8050 0.7398 0.7241 0.06(3) Uiso 1 1 calc R . . . .
C6 C 1.0904(7) 0.6688(6) 0.6459(4) 0.058(2) Uani 1 1 d . . . . .
H6A H 1.1085 0.7121 0.6223 0.05(2) Uiso 1 1 calc R . . . .
H6B H 1.1207 0.6247 0.6258 0.06(3) Uiso 1 1 calc R . . . .
H6C H 1.1377 0.6731 0.6824 0.04(2) Uiso 1 1 calc R . . . .
Cl3 Cl 0.43757(18) 0.47280(9) 0.27898(7) 0.0366(4) Uani 1 1 d . . . . .
P1 P 0.73113(19) 0.58750(11) 0.31746(9) 0.0422(5) Uani 1 1 d D . . . .
F1 F 0.7628(10) 0.6071(6) 0.3833(3) 0.0761(15) Uani 0.508(7) 1 d D . P A 1
F2 F 0.8891(7) 0.5788(6) 0.3047(5) 0.0761(15) Uani 0.508(7) 1 d D . P A 1
F3 F 0.7376(10) 0.6740(4) 0.3005(5) 0.0761(15) Uani 0.508(7) 1 d D . P A 1
F4 F 0.7221(10) 0.5009(4) 0.3318(5) 0.0761(15) Uani 0.508(7) 1 d D . P A 1
F5 F 0.7052(12) 0.5697(7) 0.2497(3) 0.0761(15) Uani 0.508(7) 1 d D . P A 1
F6 F 0.5722(6) 0.5949(6) 0.3282(5) 0.0761(15) Uani 0.508(7) 1 d D . P A 1
F1' F 0.7393(16) 0.6752(4) 0.3326(7) 0.0761(15) Uani 0.294(6) 1 d D . P B 2
F2' F 0.8668(11) 0.5978(9) 0.2801(6) 0.0761(15) Uani 0.294(6) 1 d D . P B 2
F3' F 0.8251(14) 0.5703(9) 0.3729(5) 0.0761(15) Uani 0.294(6) 1 d D . P B 2
F5' F 0.7250(16) 0.5009(4) 0.3014(7) 0.0761(15) Uani 0.294(6) 1 d D . P A 2
F4' F 0.6002(12) 0.5794(9) 0.3576(6) 0.0761(15) Uani 0.294(6) 1 d D . P A 2
F6' F 0.6382(14) 0.6064(8) 0.2629(5) 0.0761(15) Uani 0.294(6) 1 d D . P A 2
F1A F 0.696(3) 0.5284(13) 0.2674(9) 0.0761(15) Uani 0.219(6) 1 d D . P C 3
F2A F 0.8740(15) 0.5497(14) 0.3318(12) 0.0761(15) Uani 0.219(6) 1 d D . P C 3
F3A F 0.8267(19) 0.6136(14) 0.2653(7) 0.0761(15) Uani 0.219(6) 1 d D . P A 3
F4A F 0.5780(12) 0.6055(15) 0.3000(13) 0.0761(15) Uani 0.219(6) 1 d D . P A 3
F5A F 0.764(3) 0.6482(13) 0.3664(10) 0.0761(15) Uani 0.219(6) 1 d D . P A 3
F6A F 0.659(3) 0.5523(14) 0.3732(8) 0.0761(15) Uani 0.219(6) 1 d D . P A 3

loop_
_atom_site_aniso_label
_atom_site_aniso_U_11
_atom_site_aniso_U_22
_atom_site_aniso_U_33
_atom_site_aniso_U_23
_atom_site_aniso_U_13
_atom_site_aniso_U_12
Ru1 0.0223(2) 0.0198(2) 0.0176(2) 0.00071(18) 0.00245(19) 0.00016(18)
Cl1 0.0345(9) 0.0388(9) 0.0349(9) -0.0019(7) 0.0139(7) 0.0035(7)
Cl2 0.0393(9) 0.0245(7) 0.0353(9) 0.0025(6) 0.0053(7) -0.0027(6)
S1 0.0263(8) 0.0276(8) 0.0239(8) 0.0035(6) 0.0063(6) 0.0037(6)
S2 0.0410(9) 0.0230(7) 0.0267(8) -0.0040(6) 0.0079(7) -0.0043(6)
S3 0.0335(8) 0.0292(8) 0.0241(8) 0.0020(6) -0.0058(7) 0.0023(7)
O1 0.044(3) 0.033(2) 0.027(2) 0.008(2) 0.013(2) 0.005(2)
O2 0.061(3) 0.036(3) 0.052(3) -0.002(2) 0.023(3) -0.019(2)
O3 0.068(3) 0.032(3) 0.033(3) 0.010(2) -0.013(2) 0.003(2)
N1 0.037(3) 0.035(3) 0.024(3) 0.005(2) 0.001(2) -0.006(3)
C1 0.056(5) 0.028(3) 0.043(4) 0.010(3) 0.015(4) 0.019(3)
C2 0.025(4) 0.074(6) 0.052(5) 0.007(4) -0.006(3) -0.004(4)
C3 0.083(7) 0.048(5) 0.033(4) -0.012(4) -0.003(4) -0.016(5)
C4 0.071(6) 0.030(4) 0.047(5) -0.005(3) 0.006(4) 0.018(4)
C5 0.065(5) 0.035(4) 0.031(4) -0.006(3) -0.016(4) 0.004(3)
C6 0.031(4) 0.087(7) 0.056(5) 0.003(5) -0.017(4) 0.001(4)
Cl3 0.0523(10) 0.0292(8) 0.0284(8) 0.0059(7) 0.0087(7) 0.0044(7)
P1 0.0421(11) 0.0422(11) 0.0421(11) -0.0074(9) 0.0045(9) -0.0059(9)
F1 0.086(3) 0.070(3) 0.072(4) 0.002(2) 0.007(2) 0.005(2)
F2 0.086(3) 0.070(3) 0.072(4) 0.002(2) 0.007(2) 0.005(2)
F3 0.086(3) 0.070(3) 0.072(4) 0.002(2) 0.007(2) 0.005(2)
F4 0.086(3) 0.070(3) 0.072(4) 0.002(2) 0.007(2) 0.005(2)
F5 0.086(3) 0.070(3) 0.072(4) 0.002(2) 0.007(2) 0.005(2)
F6 0.086(3) 0.070(3) 0.072(4) 0.002(2) 0.007(2) 0.005(2)
F1' 0.086(3) 0.070(3) 0.072(4) 0.002(2) 0.007(2) 0.005(2)
F2' 0.086(3) 0.070(3) 0.072(4) 0.002(2) 0.007(2) 0.005(2)
F3' 0.086(3) 0.070(3) 0.072(4) 0.002(2) 0.007(2) 0.005(2)
F5' 0.086(3) 0.070(3) 0.072(4) 0.002(2) 0.007(2) 0.005(2)
F4' 0.086(3) 0.070(3) 0.072(4) 0.002(2) 0.007(2) 0.005(2)
F6' 0.086(3) 0.070(3) 0.072(4) 0.002(2) 0.007(2) 0.005(2)
F1A 0.086(3) 0.070(3) 0.072(4) 0.002(2) 0.007(2) 0.005(2)
F2A 0.086(3) 0.070(3) 0.072(4) 0.002(2) 0.007(2) 0.005(2)
F3A 0.086(3) 0.070(3) 0.072(4) 0.002(2) 0.007(2) 0.005(2)
F4A 0.086(3) 0.070(3) 0.072(4) 0.002(2) 0.007(2) 0.005(2)
F5A 0.086(3) 0.070(3) 0.072(4) 0.002(2) 0.007(2) 0.005(2)
F6A 0.086(3) 0.070(3) 0.072(4) 0.002(2) 0.007(2) 0.005(2)

loop_
_atom_type_symbol
_atom_type_description
_atom_type_scat_dispersion_real
_atom_type_scat_dispersion_imag
_atom_type_scat_source
C C 0.0033 0.0016 'International Tables Vol C Tables 4.2.6.8 and 6.1.1.4'
H H 0.0000 0.0000 'International Tables Vol C Tables 4.2.6.8 and 6.1.1.4'
N N 0.0061 0.0033 'International Tables Vol C Tables 4.2.6.8 and 6.1.1.4'
O O 0.0106 0.0060 'International Tables Vol C Tables 4.2.6.8 and 6.1.1.4'
Ru Ru -1.2594 0.8363 'International Tables Vol C Tables 4.2.6.8 and 6.1.1.4'
S S 0.1246 0.1234 'International Tables Vol C Tables 4.2.6.8 and 6.1.1.4'
P P 0.1023 0.0942 'International Tables Vol C Tables 4.2.6.8 and 6.1.1.4'
F F 0.0171 0.0103 'International Tables Vol C Tables 4.2.6.8 and 6.1.1.4'
Cl Cl 0.1484 0.1585 'International Tables Vol C Tables 4.2.6.8 and 6.1.1.4'

loop_
_geom_angle_atom_site_label_1
_geom_angle_atom_site_label_2
_geom_angle_atom_site_label_3
_geom_angle
_geom_angle_site_symmetry_1
_geom_angle_site_symmetry_3
_geom_angle_publ_flag
N1 Ru1 S1 93.47(16) . . ?
N1 Ru1 S2 92.65(16) . . ?
S1 Ru1 S2 91.42(6) . . ?
N1 Ru1 S3 172.85(15) . . ?
S1 Ru1 S3 89.46(6) . . ?
S2 Ru1 S3 93.79(6) . . ?
N1 Ru1 Cl1 84.22(16) . . ?
S1 Ru1 Cl1 177.45(6) . . ?
S2 Ru1 Cl1 87.61(6) . . ?
S3 Ru1 Cl1 92.95(6) . . ?
N1 Ru1 Cl2 83.46(15) . . ?
S1 Ru1 Cl2 93.42(6) . . ?
S2 Ru1 Cl2 173.96(6) . . ?
S3 Ru1 Cl2 89.86(6) . . ?
Cl1 Ru1 Cl2 87.40(6) . . ?
O1 S1 C2 106.0(3) . . ?
O1 S1 C1 105.7(3) . . ?
C2 S1 C1 98.6(4) . . ?
O1 S1 Ru1 116.91(19) . . ?
C2 S1 Ru1 113.6(3) . . ?
C1 S1 Ru1 114.1(3) . . ?
O2 S2 C4 106.2(4) . . ?
O2 S2 C3 105.6(4) . . ?
C4 S2 C3 97.8(4) . . ?
O2 S2 Ru1 118.0(2) . . ?
C4 S2 Ru1 115.1(3) . . ?
C3 S2 Ru1 111.9(3) . . ?
O3 S3 C6 106.5(4) . . ?
O3 S3 C5 106.2(3) . . ?
C6 S3 C5 98.9(4) . . ?
O3 S3 Ru1 118.8(2) . . ?
C6 S3 Ru1 111.3(3) . . ?
C5 S3 Ru1 113.1(2) . . ?
Ru1 N1 H1A 109.5 . . ?
Ru1 N1 H1B 109.5 . . ?
H1A N1 H1B 109.5 . . ?
Ru1 N1 H1C 109.5 . . ?
H1A N1 H1C 109.5 . . ?
H1B N1 H1C 109.5 . . ?
S1 C1 H1D 109.5 . . ?
S1 C1 H1E 109.5 . . ?
H1D C1 H1E 109.5 . . ?
S1 C1 H1F 109.5 . . ?
H1D C1 H1F 109.5 . . ?
H1E C1 H1F 109.5 . . ?
S1 C2 H2A 109.5 . . ?
S1 C2 H2B 109.5 . . ?
H2A C2 H2B 109.5 . . ?
S1 C2 H2C 109.5 . . ?
H2A C2 H2C 109.5 . . ?
H2B C2 H2C 109.5 . . ?
S2 C3 H3A 109.5 . . ?
S2 C3 H3B 109.5 . . ?
H3A C3 H3B 109.5 . . ?
S2 C3 H3C 109.5 . . ?
H3A C3 H3C 109.5 . . ?
H3B C3 H3C 109.5 . . ?
S2 C4 H4A 109.5 . . ?
S2 C4 H4B 109.5 . . ?
H4A C4 H4B 109.5 . . ?
S2 C4 H4C 109.5 . . ?
H4A C4 H4C 109.5 . . ?
H4B C4 H4C 109.5 . . ?
S3 C5 H5A 109.5 . . ?
S3 C5 H5B 109.5 . . ?
H5A C5 H5B 109.5 . . ?
S3 C5 H5C 109.5 . . ?
H5A C5 H5C 109.5 . . ?
H5B C5 H5C 109.5 . . ?
S3 C6 H6A 109.5 . . ?
S3 C6 H6B 109.5 . . ?
H6A C6 H6B 109.5 . . ?
S3 C6 H6C 109.5 . . ?
H6A C6 H6C 109.5 . . ?
H6B C6 H6C 109.5 . . ?
F1 P1 F4 91.6(5) . . ?
F6' P1 F5' 90.2(6) . . ?
F6' P1 F4' 90.3(6) . . ?
F5' P1 F4' 90.8(6) . . ?
F1 P1 F6 91.7(5) . . ?
F4 P1 F6 89.6(4) . . ?
F1 P1 F2 90.2(5) . . ?
F4 P1 F2 89.9(4) . . ?
F6 P1 F2 178.1(6) . . ?
F3A P1 F5A 102.2(14) . . ?
F3A P1 F6A 169.5(13) . . ?
F5A P1 F6A 78.1(14) . . ?
F1 P1 F3 90.6(5) . . ?
F4 P1 F3 177.7(5) . . ?
F6 P1 F3 89.8(5) . . ?
F2 P1 F3 90.6(5) . . ?
F3A P1 F4A 108.3(13) . . ?
F5A P1 F4A 103.3(14) . . ?
F6A P1 F4A 81.7(14) . . ?

loop_
_geom_bond_atom_site_label_1
_geom_bond_atom_site_label_2
_geom_bond_distance
_geom_bond_site_symmetry_2
_geom_bond_publ_flag
Ru1 N1 2.155(5) . ?
Ru1 S1 2.2573(15) . ?
Ru1 S2 2.2655(16) . ?
Ru1 S3 2.2969(16) . ?
Ru1 Cl1 2.4309(16) . ?
Ru1 Cl2 2.4347(16) . ?
S1 O1 1.473(4) . ?
S1 C2 1.777(7) . ?
S1 C1 1.779(6) . ?
S2 O2 1.476(5) . ?
S2 C4 1.775(7) . ?
S2 C3 1.783(7) . ?
S3 O3 1.477(5) . ?
S3 C6 1.782(8) . ?
S3 C5 1.786(7) . ?
N1 H1A 0.8900 . ?
N1 H1B 0.8900 . ?
N1 H1C 0.8900 . ?
C1 H1D 0.9600 . ?
C1 H1E 0.9600 . ?
C1 H1F 0.9600 . ?
C2 H2A 0.9600 . ?
C2 H2B 0.9600 . ?
C2 H2C 0.9600 . ?
C3 H3A 0.9600 . ?
C3 H3B 0.9600 . ?
C3 H3C 0.9600 . ?
C4 H4A 0.9600 . ?
C4 H4B 0.9600 . ?
C4 H4C 0.9600 . ?
C5 H5A 0.9600 . ?
C5 H5B 0.9600 . ?
C5 H5C 0.9600 . ?
C6 H6A 0.9600 . ?
C6 H6B 0.9600 . ?
C6 H6C 0.9600 . ?
P1 F1 1.578(6) . ?
P1 F4 1.583(6) . ?
P1 F6' 1.585(7) . ?
P1 F5' 1.590(7) . ?
P1 F4' 1.591(7) . ?
P1 F6 1.591(6) . ?
P1 F3A 1.591(8) . ?
P1 F2 1.592(6) . ?
P1 F5A 1.592(8) . ?
P1 F6A 1.592(8) . ?
P1 F3 1.593(6) . ?
P1 F4A 1.594(8) . ?
